data_4087967
loop_
_publ_author_name
'Wilkins, Lewis C.'
'Wieneke, Philipp'
'Newman, Paul D.'
'Kariuki, Benson M.'
'Rominger, Frank'
'Hashmi, A. Stephen K.'
'Hansmann, Max M.'
'Melen, Rebecca L.'

_publ_section_title
;
 Pathways to Functionalized Heterocycles: Propargyl Rearrangement using
 B(C6F5)3
;
_journal_issue 21
_journal_name_full Organometallics
_journal_page_first 5298
_journal_paper_doi 10.1021/acs.organomet.5b00753
_journal_volume 34
_journal_year 2015
_chemical_formula_moiety 'C26 H12 B F15 O3'
_chemical_formula_sum 'C26 H12 B F15 O3'
_chemical_formula_weight 668.17
_space_group_crystal_system triclinic
_space_group_IT_number 2
_space_group_name_Hall '-P 1'
_space_group_name_H-M_alt 'P -1'
_atom_sites_solution_hydrogens geom
_atom_sites_solution_primary direct
_audit_creation_method SHELXL-2013
_cell_angle_alpha 96.542(3)
_cell_angle_beta 91.236(3)
_cell_angle_gamma 97.100(3)
_cell_formula_units_Z 2
_cell_length_a 9.6463(4)
_cell_length_b 12.1922(5)
_cell_length_c 12.2500(5)
_cell_measurement_reflns_used 5266
_cell_measurement_temperature 150(2)
_cell_measurement_theta_max 29.027
_cell_measurement_theta_min 3.914
_cell_volume 1419.43(10)
_computing_cell_refinement
;
CrysAlisPro, Agilent Technologies,
Version 1.171.37.35g (release 09-12-2014 CrysAlis171 .NET)
(compiled Dec  9 2014,15:38:47)
;
_computing_data_collection
;
CrysAlisPro, Agilent Technologies,
Version 1.171.37.35g (release 09-12-2014 CrysAlis171 .NET)
(compiled Dec  9 2014,15:38:47)
;
_computing_data_reduction
;
CrysAlisPro, Agilent Technologies,
Version 1.171.37.35g (release 09-12-2014 CrysAlis171 .NET)
(compiled Dec  9 2014,15:38:47)
;
_computing_molecular_graphics 'Bruker SHELXTL'
_computing_publication_material 'Bruker SHELXTL'
_computing_structure_refinement 'SHELXL-2013 (Sheldrick, 2013)'
_computing_structure_solution 'SHELXS-97 (Sheldrick 2008)'
_diffrn_ambient_temperature 150(2)
_diffrn_measured_fraction_theta_full 0.997
_diffrn_measured_fraction_theta_max 0.821
_diffrn_measurement_device_type 'SuperNova Dual Atlas with CCD plate'
_diffrn_measurement_method 'omega scans'
_diffrn_radiation_type MoK\a
_diffrn_radiation_wavelength 0.71073
_diffrn_reflns_av_R_equivalents 0.0229
_diffrn_reflns_av_unetI/netI 0.0378
_diffrn_reflns_Laue_measured_fraction_full 0.997
_diffrn_reflns_Laue_measured_fraction_max 0.821
_diffrn_reflns_limit_h_max 12
_diffrn_reflns_limit_h_min -12
_diffrn_reflns_limit_k_max 13
_diffrn_reflns_limit_k_min -15
_diffrn_reflns_limit_l_max 15
_diffrn_reflns_limit_l_min -16
_diffrn_reflns_number 13624
_diffrn_reflns_point_group_measured_fraction_full 0.997
_diffrn_reflns_point_group_measured_fraction_max 0.821
_diffrn_reflns_theta_full 25.242
_diffrn_reflns_theta_max 29.916
_diffrn_reflns_theta_min 3.350
_diffrn_source 'SuperNova (Mo) X-ray source'
_exptl_absorpt_coefficient_mu 0.167
_exptl_absorpt_correction_T_max 0.996
_exptl_absorpt_correction_T_min 0.989
_exptl_absorpt_correction_type gaussian
_exptl_absorpt_process_details
;
CrysAlisPro, Agilent Technologies,
Version 1.171.37.35g (release 09-12-2014 CrysAlis171 .NET)
(compiled Dec  9 2014,15:38:47)
Numerical absorption correction based on gaussian integration over
a multifaceted crystal model. Empirical absorption correction using 
spherical harmonics, implemented in SCALE3 ABSPACK scaling algorithm.
;
_exptl_crystal_colour colourless
_exptl_crystal_density_diffrn 1.563
_exptl_crystal_description block
_exptl_crystal_F_000 664
_exptl_crystal_size_max 0.3075
_exptl_crystal_size_mid 0.2129
_exptl_crystal_size_min 0.0792
_platon_squeeze_details
;
TITL rm15104   P -1         R = 0.12
CELL    9.6463   12.1922   12.2500     96.54     91.24     97.10
SPGR P-1
# Solvent Accessible Volume =     181.3
# Electrons Found in S.A.V. =      49.7
# Note: Atoms in Void as Cxxx and Qxxx all others
C101 0.988 0.997 0.412 !       5.85 eA-3
C102 0.160 0.894 0.471 !       4.26 eA-3
C103 0.070 0.936 0.396 !       3.69 eA-3
C104 0.080 0.956 0.487 !       3.62 eA-3
C105 0.904 0.060 0.420 !       3.00 eA-3
;
_refine_diff_density_max 0.301
_refine_diff_density_min -0.250
_refine_diff_density_rms 0.048
_refine_ls_extinction_method none
_refine_ls_goodness_of_fit_ref 0.991
_refine_ls_hydrogen_treatment constr
_refine_ls_matrix_type full
_refine_ls_number_parameters 406
_refine_ls_number_reflns 6742
_refine_ls_number_restraints 0
_refine_ls_restrained_S_all 0.991
_refine_ls_R_factor_all 0.0666
_refine_ls_R_factor_gt 0.0452
_refine_ls_shift/su_max 0.000
_refine_ls_shift/su_mean 0.000
_refine_ls_structure_factor_coef Fsqd
_refine_ls_weighting_details 'w=1/[\s^2^(Fo^2^)+(0.0444P)^2^+0.8022P] where P=(Fo^2^+2Fc^2^)/3'
_refine_ls_weighting_scheme calc
_refine_ls_wR_factor_gt 0.1024
_refine_ls_wR_factor_ref 0.1170
_reflns_Friedel_coverage 0.000
_reflns_number_gt 4921
_reflns_number_total 6742
_reflns_threshold_expression 'I > 2\s(I)'
_cod_data_source_file om5b00753_si_014.cif
_cod_data_source_block rm15104_sq
_cod_database_code 4087967
_shelx_space_group_comment
;
The symmetry employed for this shelxl refinement is uniquely defined
by the following loop, which should always be used as a source of
symmetry information in preference to the above space-group names.
They are only intended as comments.
;
_shelxl_version_number 2013-3
_platon_squeeze_void_probe_radius 1.20

loop_
_space_group_symop_operation_xyz
'x, y, z'
'-x, -y, -z'

loop_
_atom_site_label
_atom_site_type_symbol
_atom_site_fract_x
_atom_site_fract_y
_atom_site_fract_z
_atom_site_U_iso_or_equiv
_atom_site_adp_type
_atom_site_occupancy
_atom_site_site_symmetry_order
_atom_site_calc_flag
_atom_site_refinement_flags_posn
_atom_site_refinement_flags_adp
C12 C 0.73870(18) 0.70207(16) 0.95311(15) 0.0261(4) Uani 1 1 d . .
C11 C 0.71293(17) 0.75207(15) 0.86009(14) 0.0233(4) Uani 1 1 d . .
C16 C 0.81947(19) 0.83411(16) 0.83950(15) 0.0285(4) Uani 1 1 d . .
C13 C 0.8594(2) 0.72766(17) 1.01856(15) 0.0304(4) Uani 1 1 d . .
C15 C 0.9415(2) 0.86223(18) 0.90232(17) 0.0355(5) Uani 1 1 d . .
C14 C 0.96166(19) 0.80783(18) 0.99228(17) 0.0348(5) Uani 1 1 d . .
F6 F 0.43614(12) 0.80875(10) 0.96187(9) 0.0353(3) Uani 1 1 d . .
F1 F 0.64349(12) 0.62307(10) 0.98713(9) 0.0391(3) Uani 1 1 d . .
F11 F 0.36157(11) 0.65018(10) 0.57151(9) 0.0362(3) Uani 1 1 d . .
F7 F 0.31230(12) 0.99455(11) 0.99411(10) 0.0421(3) Uani 1 1 d . .
F10 F 0.54202(14) 0.88978(10) 0.60212(10) 0.0424(3) Uani 1 1 d . .
F15 F 0.25258(12) 0.56898(10) 0.93008(9) 0.0383(3) Uani 1 1 d . .
F2 F 0.87724(13) 0.67516(11) 1.10712(10) 0.0444(3) Uani 1 1 d . .
F12 F 0.08781(13) 0.62584(12) 0.51741(11) 0.0541(4) Uani 1 1 d . .
F5 F 0.80443(12) 0.89288(10) 0.75417(10) 0.0404(3) Uani 1 1 d . .
F14 F -0.01931(12) 0.54626(12) 0.87503(12) 0.0521(4) Uani 1 1 d . .
F9 F 0.42007(16) 1.07210(11) 0.63638(12) 0.0561(4) Uani 1 1 d . .
F4 F 1.03973(13) 0.94289(12) 0.87653(12) 0.0549(4) Uani 1 1 d . .
F3 F 1.07954(13) 0.83398(12) 1.05495(12) 0.0552(4) Uani 1 1 d . .
F8 F 0.30289(15) 1.12799(12) 0.83048(12) 0.0569(4) Uani 1 1 d . .
F13 F -0.10511(12) 0.57538(13) 0.66859(13) 0.0610(4) Uani 1 1 d . .
C22 C 0.27017(18) 0.62379(16) 0.64905(16) 0.0284(4) Uani 1 1 d . .
C26 C 0.21596(19) 0.58416(16) 0.82703(16) 0.0289(4) Uani 1 1 d . .
C21 C 0.31920(17) 0.60904(15) 0.75268(15) 0.0243(4) Uani 1 1 d . .
C25 C 0.07513(19) 0.57283(17) 0.80039(18) 0.0360(5) Uani 1 1 d . .
C24 C 0.03193(19) 0.58731(18) 0.6962(2) 0.0390(5) Uani 1 1 d . .
C23 C 0.1299(2) 0.61281(18) 0.61985(18) 0.0363(5) Uani 1 1 d . .
C31 C 0.49508(17) 0.83917(15) 0.78107(15) 0.0245(4) Uani 1 1 d . .
C36 C 0.43206(18) 0.87235(16) 0.87812(15) 0.0264(4) Uani 1 1 d . .
C35 C 0.36813(19) 0.96720(17) 0.89706(16) 0.0318(4) Uani 1 1 d . .
C34 C 0.3645(2) 1.03491(17) 0.81506(19) 0.0380(5) Uani 1 1 d . .
C32 C 0.4867(2) 0.91005(16) 0.70113(16) 0.0300(4) Uani 1 1 d . .
C33 C 0.4241(2) 1.00615(18) 0.71674(18) 0.0379(5) Uani 1 1 d . .
B1 B 0.5750(2) 0.72876(17) 0.77620(16) 0.0229(4) Uani 1 1 d . .
O1 O 0.63930(12) 0.71342(10) 0.65938(10) 0.0229(3) Uani 1 1 d . .
O3 O 0.68301(13) 0.61818(10) 0.50206(10) 0.0257(3) Uani 1 1 d . .
O2 O 0.58428(12) 0.52599(10) 0.62565(10) 0.0251(3) Uani 1 1 d . .
C7 C 0.47232(17) 0.61399(15) 0.78812(14) 0.0229(4) Uani 1 1 d . .
H7 H 0.4727 0.6064 0.8669 0.027 Uiso 1 1 calc R U
C3 C 0.53708(17) 0.51716(15) 0.73523(14) 0.0238(4) Uani 1 1 d . .
C1 C 0.7460(2) 0.72442(16) 0.46570(16) 0.0315(4) Uani 1 1 d . .
H1A H 0.8199 0.7603 0.5174 0.038 Uiso 1 1 calc R U
H1B H 0.6758 0.7744 0.4612 0.038 Uiso 1 1 calc R U
C4 C 0.5573(2) 0.42408(16) 0.77521(17) 0.0317(4) Uani 1 1 d . .
H4 H 0.5242 0.4158 0.8449 0.038 Uiso 1 1 calc R U
C2 C 0.8035(2) 0.69703(18) 0.35527(16) 0.0354(5) Uani 1 1 d . .
H2A H 0.8457 0.7642 0.3291 0.053 Uiso 1 1 calc R U
H2B H 0.7293 0.6619 0.3049 0.053 Uiso 1 1 calc R U
H2C H 0.8726 0.6474 0.3608 0.053 Uiso 1 1 calc R U
C5 C 0.6273(3) 0.33064(19) 0.72115(19) 0.0425(5) Uani 1 1 d . .
H5A H 0.6793 0.3559 0.6598 0.051 Uiso 1 1 calc R U
H5B H 0.5566 0.2701 0.6922 0.051 Uiso 1 1 calc R U
C6 C 0.7250(4) 0.2883(3) 0.7987(2) 0.0774(10) Uani 1 1 d . .
H6A H 0.7680 0.2289 0.7603 0.116 Uiso 1 1 calc R U
H6B H 0.6736 0.2612 0.8585 0.116 Uiso 1 1 calc R U
H6C H 0.7959 0.3476 0.8269 0.116 Uiso 1 1 calc R U
C8 C 0.63413(17) 0.62308(14) 0.59966(14) 0.0213(3) Uani 1 1 d . .

loop_
_atom_site_aniso_label
_atom_site_aniso_U_11
_atom_site_aniso_U_22
_atom_site_aniso_U_33
_atom_site_aniso_U_23
_atom_site_aniso_U_13
_atom_site_aniso_U_12
C12 0.0252(9) 0.0287(10) 0.0239(9) 0.0010(7) 0.0012(7) 0.0034(7)
C11 0.0225(8) 0.0243(9) 0.0225(9) -0.0022(7) 0.0009(6) 0.0054(7)
C16 0.0289(9) 0.0292(10) 0.0277(10) 0.0041(8) -0.0012(7) 0.0042(7)
C13 0.0340(10) 0.0353(11) 0.0227(9) 0.0010(8) -0.0038(7) 0.0105(8)
C15 0.0260(10) 0.0374(12) 0.0403(12) 0.0024(9) -0.0044(8) -0.0038(8)
C14 0.0255(9) 0.0408(12) 0.0361(11) -0.0026(9) -0.0099(8) 0.0048(8)
F6 0.0387(6) 0.0397(7) 0.0277(6) 0.0017(5) 0.0064(5) 0.0078(5)
F1 0.0361(6) 0.0464(8) 0.0344(6) 0.0170(5) -0.0046(5) -0.0060(5)
F11 0.0319(6) 0.0482(7) 0.0295(6) 0.0098(5) -0.0037(5) 0.0046(5)
F7 0.0329(6) 0.0500(8) 0.0401(7) -0.0163(6) 0.0028(5) 0.0118(5)
F10 0.0649(8) 0.0361(7) 0.0326(7) 0.0110(5) 0.0121(6) 0.0231(6)
F15 0.0342(6) 0.0469(8) 0.0331(6) 0.0045(5) 0.0072(5) 0.0012(5)
F2 0.0462(7) 0.0571(8) 0.0307(6) 0.0122(6) -0.0115(5) 0.0059(6)
F12 0.0434(7) 0.0656(10) 0.0542(8) 0.0120(7) -0.0236(6) 0.0099(7)
F5 0.0375(6) 0.0400(7) 0.0422(7) 0.0169(6) -0.0090(5) -0.0101(5)
F14 0.0298(6) 0.0564(9) 0.0683(9) -0.0009(7) 0.0211(6) 0.0033(6)
F9 0.0839(10) 0.0377(8) 0.0545(9) 0.0160(6) 0.0021(7) 0.0293(7)
F4 0.0352(7) 0.0596(9) 0.0656(9) 0.0199(7) -0.0149(6) -0.0201(6)
F3 0.0358(7) 0.0664(10) 0.0599(9) 0.0096(7) -0.0264(6) -0.0047(6)
F8 0.0674(9) 0.0402(8) 0.0663(9) -0.0084(7) -0.0029(7) 0.0343(7)
F13 0.0206(6) 0.0715(10) 0.0902(11) 0.0012(8) -0.0108(6) 0.0126(6)
C22 0.0257(9) 0.0273(10) 0.0322(10) 0.0023(8) -0.0002(7) 0.0046(7)
C26 0.0284(9) 0.0258(10) 0.0314(10) -0.0020(8) 0.0027(7) 0.0040(7)
C21 0.0224(8) 0.0196(9) 0.0302(10) -0.0015(7) 0.0001(7) 0.0038(7)
C25 0.0235(9) 0.0311(11) 0.0516(13) -0.0056(9) 0.0102(8) 0.0049(8)
C24 0.0200(9) 0.0351(12) 0.0610(15) -0.0026(10) -0.0061(9) 0.0084(8)
C23 0.0338(11) 0.0324(11) 0.0422(12) 0.0000(9) -0.0127(9) 0.0089(8)
C31 0.0220(8) 0.0228(9) 0.0275(9) -0.0014(7) -0.0031(7) 0.0028(7)
C36 0.0230(9) 0.0282(10) 0.0266(9) -0.0004(8) -0.0030(7) 0.0016(7)
C35 0.0224(9) 0.0347(11) 0.0345(11) -0.0123(9) -0.0024(7) 0.0049(8)
C34 0.0376(11) 0.0264(11) 0.0493(13) -0.0076(9) -0.0068(9) 0.0142(8)
C32 0.0355(10) 0.0255(10) 0.0295(10) 0.0005(8) 0.0001(8) 0.0084(8)
C33 0.0469(12) 0.0290(11) 0.0399(12) 0.0041(9) -0.0036(9) 0.0137(9)
B1 0.0237(9) 0.0230(10) 0.0214(10) 0.0001(8) 0.0004(7) 0.0029(8)
O1 0.0253(6) 0.0199(6) 0.0229(6) 0.0001(5) 0.0005(5) 0.0026(5)
O3 0.0309(6) 0.0218(7) 0.0239(7) 0.0008(5) 0.0029(5) 0.0032(5)
O2 0.0284(6) 0.0203(6) 0.0260(7) 0.0006(5) 0.0014(5) 0.0026(5)
C7 0.0209(8) 0.0255(9) 0.0226(9) 0.0041(7) -0.0006(6) 0.0036(7)
C3 0.0190(8) 0.0266(10) 0.0255(9) 0.0045(7) 0.0008(6) 0.0011(7)
C1 0.0417(11) 0.0238(10) 0.0293(10) 0.0062(8) 0.0076(8) 0.0012(8)
C4 0.0337(10) 0.0284(11) 0.0340(11) 0.0066(8) 0.0029(8) 0.0051(8)
C2 0.0433(11) 0.0318(11) 0.0307(11) 0.0040(9) 0.0090(8) 0.0016(9)
C5 0.0598(14) 0.0311(12) 0.0398(12) 0.0073(9) 0.0012(10) 0.0157(10)
C6 0.105(2) 0.086(2) 0.0553(18) 0.0096(16) 0.0012(16) 0.065(2)
C8 0.0203(8) 0.0208(9) 0.0232(9) 0.0017(7) -0.0027(6) 0.0049(6)

loop_
_atom_type_symbol
_atom_type_description
_atom_type_scat_dispersion_real
_atom_type_scat_dispersion_imag
_atom_type_scat_source
C C 0.0033 0.0016 'International Tables Vol C Tables 4.2.6.8 and 6.1.1.4'
H H 0.0000 0.0000 'International Tables Vol C Tables 4.2.6.8 and 6.1.1.4'
B B 0.0013 0.0007 'International Tables Vol C Tables 4.2.6.8 and 6.1.1.4'
O O 0.0106 0.0060 'International Tables Vol C Tables 4.2.6.8 and 6.1.1.4'
F F 0.0171 0.0103 'International Tables Vol C Tables 4.2.6.8 and 6.1.1.4'

loop_
_geom_angle_atom_site_label_1
_geom_angle_atom_site_label_2
_geom_angle_atom_site_label_3
_geom_angle
F1 C12 C13 114.74(16)
F1 C12 C11 121.11(15)
C13 C12 C11 124.15(17)
C12 C11 C16 113.45(16)
C12 C11 B1 128.62(16)
C16 C11 B1 117.90(16)
F5 C16 C15 116.24(17)
F5 C16 C11 119.39(15)
C15 C16 C11 124.36(18)
F2 C13 C14 119.87(17)
F2 C13 C12 120.73(18)
C14 C13 C12 119.40(18)
F4 C15 C14 120.21(17)
F4 C15 C16 120.58(18)
C14 C15 C16 119.21(18)
F3 C14 C15 120.31(19)
F3 C14 C13 120.28(18)
C15 C14 C13 119.40(17)
F11 C22 C23 117.21(17)
F11 C22 C21 119.77(15)
C23 C22 C21 123.02(18)
F15 C26 C25 116.99(17)
F15 C26 C21 119.73(16)
C25 C26 C21 123.28(19)
C22 C21 C26 115.04(16)
C22 C21 C7 125.50(16)
C26 C21 C7 119.42(16)
F14 C25 C26 120.5(2)
F14 C25 C24 120.13(18)
C26 C25 C24 119.41(19)
F13 C24 C23 120.3(2)
F13 C24 C25 120.1(2)
C23 C24 C25 119.56(17)
F12 C23 C24 119.64(18)
F12 C23 C22 120.7(2)
C24 C23 C22 119.68(19)
C32 C31 C36 113.90(17)
C32 C31 B1 128.08(17)
C36 C31 B1 117.94(16)
F6 C36 C35 117.04(17)
F6 C36 C31 118.25(16)
C35 C36 C31 124.69(18)
F7 C35 C34 120.26(18)
F7 C35 C36 120.97(19)
C34 C35 C36 118.76(18)
F8 C34 C35 120.4(2)
F8 C34 C33 120.2(2)
C35 C34 C33 119.33(18)
F10 C32 C33 115.21(17)
F10 C32 C31 121.47(17)
C33 C32 C31 123.31(19)
F9 C33 C34 119.36(19)
F9 C33 C32 120.63(19)
C34 C33 C32 120.00(19)
O1 B1 C31 106.80(14)
O1 B1 C7 106.61(14)
C31 B1 C7 114.14(14)
O1 B1 C11 103.34(13)
C31 B1 C11 110.17(14)
C7 B1 C11 114.80(15)
C8 O1 B1 124.81(14)
C8 O3 C1 116.83(14)
C8 O2 C3 118.92(14)
C3 C7 C21 112.19(14)
C3 C7 B1 109.20(14)
C21 C7 B1 117.50(14)
C3 C7 H7 105.7
C21 C7 H7 105.7
B1 C7 H7 105.7
C4 C3 O2 115.20(16)
C4 C3 C7 128.93(17)
O2 C3 C7 115.87(14)
O3 C1 C2 107.09(16)
O3 C1 H1A 110.3
C2 C1 H1A 110.3
O3 C1 H1B 110.3
C2 C1 H1B 110.3
H1A C1 H1B 108.6
C3 C4 C5 127.34(19)
C3 C4 H4 116.3
C5 C4 H4 116.3
C1 C2 H2A 109.5
C1 C2 H2B 109.5
H2A C2 H2B 109.5
C1 C2 H2C 109.5
H2A C2 H2C 109.5
H2B C2 H2C 109.5
C4 C5 C6 112.4(2)
C4 C5 H5A 109.1
C6 C5 H5A 109.1
C4 C5 H5B 109.1
C6 C5 H5B 109.1
H5A C5 H5B 107.8
C5 C6 H6A 109.5
C5 C6 H6B 109.5
H6A C6 H6B 109.5
C5 C6 H6C 109.5
H6A C6 H6C 109.5
H6B C6 H6C 109.5
O1 C8 O3 121.11(16)
O1 C8 O2 126.24(16)
O3 C8 O2 112.64(15)

loop_
_geom_bond_atom_site_label_1
_geom_bond_atom_site_label_2
_geom_bond_distance
C12 F1 1.354(2)
C12 C13 1.382(3)
C12 C11 1.384(3)
C11 C16 1.391(3)
C11 B1 1.639(3)
C16 F5 1.348(2)
C16 C15 1.377(3)
C13 F2 1.339(2)
C13 C14 1.371(3)
C15 F4 1.348(2)
C15 C14 1.372(3)
C14 F3 1.342(2)
F6 C36 1.357(2)
F11 C22 1.349(2)
F7 C35 1.340(2)
F10 C32 1.345(2)
F15 C26 1.343(2)
F12 C23 1.343(2)
F14 C25 1.342(2)
F9 C33 1.343(2)
F8 C34 1.341(2)
F13 C24 1.344(2)
C22 C23 1.378(3)
C22 C21 1.384(3)
C26 C25 1.377(3)
C26 C21 1.393(3)
C21 C7 1.523(2)
C25 C24 1.371(3)
C24 C23 1.377(3)
C31 C32 1.385(3)
C31 C36 1.389(3)
C31 B1 1.628(3)
C36 C35 1.376(3)
C35 C34 1.373(3)
C34 C33 1.374(3)
C32 C33 1.380(3)
B1 O1 1.573(2)
B1 C7 1.634(3)
O1 C8 1.246(2)
O3 C8 1.292(2)
O3 C1 1.481(2)
O2 C8 1.298(2)
O2 C3 1.438(2)
C7 C3 1.493(3)
C7 H7 0.9800
C3 C4 1.320(3)
C1 C2 1.492(3)
C1 H1A 0.9700
C1 H1B 0.9700
C4 C5 1.493(3)
C4 H4 0.9300
C2 H2A 0.9600
C2 H2B 0.9600
C2 H2C 0.9600
C5 C6 1.500(3)
C5 H5A 0.9700
C5 H5B 0.9700
C6 H6A 0.9600
C6 H6B 0.9600
C6 H6C 0.9600

loop_
_platon_squeeze_void_nr
_platon_squeeze_void_average_x
_platon_squeeze_void_average_y
_platon_squeeze_void_average_z
_platon_squeeze_void_volume
_platon_squeeze_void_count_electrons
_platon_squeeze_void_content
1 0.000 0.000 0.500 174 50 ' '
